data_1562776
loop_
_publ_author_name
'Ishizawa, N.'
'Asaka, T.'
'Kudo, T.'
'Fukuda, K.'
'Abe, N.'
'Arima, T.'

_publ_section_title
;
 Incommensurate structure of GdBaCo2O5+\d (\d\\sim 0.38)
;
_journal_name_full 'Journal of Solid State Chemistry'
_journal_page_first 532
_journal_page_last 541
_journal_paper_doi 10.1016/j.jssc.2012.11.004
_journal_volume 198
_journal_year 2013
_chemical_absolute_configuration .
_chemical_formula_sum 'Ba Co2 Gd O5.331'
_chemical_formula_weight 497.7
_space_group_IT_number 123
_space_group_name_Hall '-P 4 2'
_space_group_name_H-M_alt 'P 4/m m m'
_symmetry_cell_setting tetragonal
_symmetry_Int_Tables_number 123
_symmetry_space_group_name_Hall '-P 4 2'
_symmetry_space_group_name_H-M 'P 4/m m m'
_cell_angle_alpha 90
_cell_angle_beta 90
_cell_angle_gamma 90
_cell_formula_units_Z 9
_cell_length_a 11.68020(10)
_cell_length_b 11.68020(10)
_cell_length_c 7.52670(10)
_cell_measurement_temperature 296
_cell_measurement_theta_max 45.4
_cell_volume 1026.846(18)
_diffrn_ambient_temperature 296
_diffrn_measured_fraction_theta_full 0.99
_diffrn_measured_fraction_theta_max 0.99
_diffrn_measurement_device 'four-cycle diffractometer'
_diffrn_measurement_device_type 'Bruker CCD'
_diffrn_radiation_monochromator graphite
_diffrn_radiation_probe x-ray
_diffrn_radiation_source 'X-ray tube'
_diffrn_radiation_type 'Mo K\a'
_diffrn_radiation_wavelength 0.71073
_diffrn_reflns_av_R_equivalents 0.0223
_diffrn_reflns_av_sigmaI/netI 0.0096
_diffrn_reflns_limit_h_max 23
_diffrn_reflns_limit_h_min -19
_diffrn_reflns_limit_k_max 23
_diffrn_reflns_limit_k_min -23
_diffrn_reflns_limit_l_max 14
_diffrn_reflns_limit_l_min -15
_diffrn_reflns_number 21501
_diffrn_reflns_theta_full 45.4
_diffrn_reflns_theta_max 45.4
_diffrn_reflns_theta_min 3.22
_exptl_absorpt_coefficient_mu 29.926
_exptl_absorpt_correction_T_max 0.1826
_exptl_absorpt_correction_T_min 0.1223
_exptl_absorpt_correction_type multi-scan
_exptl_absorpt_process_details '(SADABS; Sheldrick, 1996)'
_exptl_crystal_density_diffrn 7.2419
_exptl_crystal_F_000 1950
_exptl_crystal_size_max 0.09
_exptl_crystal_size_mid 0.09
_exptl_crystal_size_min 0.09
_refine_diff_density_max 8.97
_refine_diff_density_min -4.05
_refine_ls_extinction_coef 330(20)
_refine_ls_extinction_method 'B-C type 1 Gaussian isotropic (Becker & Coppens, 1974)'
_refine_ls_goodness_of_fit_gt 2.69
_refine_ls_goodness_of_fit_ref 2.56
_refine_ls_number_constraints 0
_refine_ls_number_parameters 78
_refine_ls_number_reflns 2513
_refine_ls_number_restraints 0
_refine_ls_R_factor_all 0.0306
_refine_ls_R_factor_gt 0.0269
_refine_ls_shift/su_max 0.0290
_refine_ls_shift/su_mean 0.0046
_refine_ls_structure_factor_coef F
_refine_ls_weighting_details w=1/(\s^2^(F)+0.0001F^2^)
_refine_ls_weighting_scheme sigma
_refine_ls_wR_factor_gt 0.0421
_refine_ls_wR_factor_ref 0.0428
_reflns_number_gt 2216
_reflns_number_total 2513
_reflns_threshold_expression I>3\s(I)
_cod_data_source_file JSSC-2913-198-532.cif
_cod_data_source_block 3d-anharm
_cod_depositor_comments
;
The following automatic conversions were performed:

data item '_diffrn_radiation_probe' value 'X-ray' was changed to
'x-ray' in accordance with the built-in table derived from the CIF
Core dictionary named 'cif_core.dic' version 2.4.5 last updated on
2014-11-21.

Automatic conversion script
Id: cif_fix_values 8369 2020-08-20 11:38:08Z andrius 
;
_cod_original_sg_symbol_Hall '-P 4;-2'
_cod_original_formula_sum 'Ba1 Co2 Gd1 O5.331'
_cod_database_code 1562776

loop_
_symmetry_equiv_pos_site_id
_symmetry_equiv_pos_as_xyz
1 x,y,z
2 -x,-y,z
3 -y,x,z
4 y,-x,z
5 -x,y,-z
6 x,-y,-z
7 y,x,-z
8 -y,-x,-z
9 -x,-y,-z
10 x,y,-z
11 y,-x,-z
12 -y,x,-z
13 x,-y,z
14 -x,y,z
15 -y,-x,z
16 y,x,z

loop_
_atom_site_label
_atom_site_type_symbol
_atom_site_fract_x
_atom_site_fract_y
_atom_site_fract_z
_atom_site_adp_type
_atom_site_U_iso_or_equiv
_atom_site_symmetry_multiplicity
_atom_site_occupancy
_atom_site_calc_flag
_atom_site_refinement_flags
_atom_site_disorder_assembly
_atom_site_disorder_group
Gd1a Gd 0 -0.31378(7) 0.5 Uani 0.00839(6) . 1 d . . .
Gd1b Gd -0.326825(16) -0.326825(16) -0.5 Uani 0.00676(5) . 1 d . . .
Gd1c Gd 0 0 -0.5 Uani 0.01085(8) . 1 d . . .
Ba1a Ba 0 -0.333089(19) 0 Uani 0.00578(6) . 1 d . . .
Ba1b Ba -0.335798(15) -0.335798(15) 0 Uani 0.00688(5) . 1 d . . .
Ba1c Ba 0 0 0 Uani 0.00492(7) . 1 d . . .
Co1a Co -0.16732(2) -0.16732(2) -0.25070(5) Uani 0.00436(9) . 1 d . . .
Co1b Co -0.16380(3) -0.5 -0.25525(6) Uani 0.00501(10) . 1 d . . .
Co1c Co -0.5 -0.5 -0.26167(13) Uani 0.00614(14) . 1 d . . .
O1a O -0.1672(3) -0.5 0 Uani 0.0097(7) . 1 d . . .
O1b O -0.1755(2) -0.1755(2) 0 Uani 0.0088(5) . 1 d . . .
O1c O -0.5 -0.5 0 Uani 0.0092(10) . 1 d . . .
O2a O 0 -0.5 -0.3094(6) Uani 0.0134(8) . 1 d . . .
O2b O -0.1685(2) 0 -0.2652(4) Uani 0.0148(6) . 1 d . . .
O2c O -0.16662(14) -0.66190(14) -0.2985(3) Uani 0.0089(3) . 1 d . . .
O2d O -0.5 -0.3322(2) -0.3091(3) Uani 0.0097(5) . 1 d . . .
O3 O -0.1537(3) -0.1537(3) -0.5 Uiso 0.0062(8) . 0.744(16) d . . .

loop_
_atom_site_aniso_label
_atom_site_aniso_type_symbol
_atom_site_aniso_U_11
_atom_site_aniso_U_22
_atom_site_aniso_U_33
_atom_site_aniso_U_12
_atom_site_aniso_U_13
_atom_site_aniso_U_23
Gd1a Gd 0.00577(8) 0.01362(15) 0.00578(10) 0 0 0
Gd1b Gd 0.00748(7) 0.00748(7) 0.00532(10) 0.00105(5) 0 0
Gd1c Gd 0.01065(11) 0.01065(11) 0.01127(20) 0 0 0
Ba1a Ba 0.00519(9) 0.00502(9) 0.00713(12) 0 0 0
Ba1b Ba 0.00558(7) 0.00558(7) 0.00948(12) -0.00009(5) 0 0
Ba1c Ba 0.00463(10) 0.00463(10) 0.00548(17) 0 0 0
Co1a Co 0.00380(11) 0.00380(11) 0.0055(2) -0.00009(9) 0.00020(7) 0.00020(7)
Co1b Co 0.00518(15) 0.00333(14) 0.0065(2) 0 -0.00017(10) 0
Co1c Co 0.00492(17) 0.00492(17) 0.0086(3) 0 0 0
O1a O 0.0117(12) 0.0116(12) 0.0059(13) 0 0 0
O1b O 0.0102(7) 0.0102(7) 0.0058(11) 0.0005(9) 0 0
O1c O 0.0103(14) 0.0103(14) 0.007(2) 0 0 0
O2a O 0.0103(12) 0.0121(13) 0.0177(16) 0 0 0
O2b O 0.0136(10) 0.0073(8) 0.0234(13) 0 -0.0037(9) 0
O2c O 0.0090(6) 0.0080(6) 0.0097(7) 0.0008(4) -0.0013(5) -0.0013(5)
O2d O 0.0085(8) 0.0109(8) 0.0096(9) 0 0 -0.0005(7)

loop_
_atom_type_symbol
_atom_type_scat_dispersion_real
_atom_type_scat_dispersion_imag
_atom_type_scat_source
Ba -0.3244 2.2819 'International Tables Vol C tables 4.2.6.8 and 6.1.1.1'
Co 0.3494 0.9721 'International Tables Vol C tables 4.2.6.8 and 6.1.1.1'
Gd -0.1653 3.9035 'International Tables Vol C tables 4.2.6.8 and 6.1.1.1'
O 0.0106 0.0060 'International Tables Vol C tables 4.2.6.8 and 6.1.1.1'

loop_
_geom_angle_atom_site_label_1
_geom_angle_atom_site_label_2
_geom_angle_atom_site_label_3
_geom_angle_site_symmetry_1
_geom_angle_site_symmetry_2
_geom_angle_site_symmetry_3
_geom_angle
O2a Gd1a O2a 1_556 . 5_555 66.82(11)

loop_
_geom_bond_atom_site_label_1
_geom_bond_atom_site_label_2
_geom_bond_site_symmetry_1
_geom_bond_site_symmetry_2
_geom_bond_distance
Gd1a O2a . 1_556 2.606(2)
Gd1a O2a . 5_555 2.606(2)
Gd1a O2b . 3_556 2.450(3)
Gd1a O2b . 7_555 2.450(3)
Gd1a O2c . 2_546 2.4835(18)
Gd1a O2c . 6_545 2.4835(18)
Gd1a O2c . 9_545 2.4835(18)
Gd1a O2c . 13_546 2.4835(18)
Gd1a O3 . 1_556 2.592(3)
Gd1a O3 . 3_556 2.592(3)
Gd1b Co1c . . 3.3765(5)
Gd1b Co1c . 5_454 3.3765(5)
Gd1b O2c . 3_455 2.4121(18)
Gd1b O2c . 6_544 2.4121(18)
Gd1b O2c . 12_454 2.4121(18)
Gd1b O2c . 13_545 2.4121(18)
Gd1b O2d . . 2.4821(15)
Gd1b O2d . 4_545 2.4821(15)
Gd1b O2d . 5_454 2.4821(15)
Gd1b O2d . 7_554 2.4821(15)
Gd1c O2b . . 2.645(3)
Gd1c O2b . 2_555 2.645(3)
Gd1c O2b . 3_555 2.645(3)
Gd1c O2b . 4_555 2.645(3)
Gd1c O2b . 5_554 2.645(3)
Gd1c O2b . 6_554 2.645(3)
Gd1c O2b . 7_554 2.645(3)
Gd1c O2b . 8_554 2.645(3)
Gd1c O3 . . 2.539(3)
Gd1c O3 . 2_555 2.539(3)
Gd1c O3 . 3_555 2.539(3)
Gd1c O3 . 4_555 2.539(3)
Ba1a O1a . . 2.760(2)
Ba1a O1a . 2_545 2.760(2)
Ba1a O1b . . 2.755(3)
Ba1a O1b . 3_555 2.755(3)
Ba1a O2a . . 3.037(3)
Ba1a O2a . 5_555 3.037(3)
Ba1a O2b . 3_555 2.771(3)
Ba1a O2b . 7_555 2.771(3)
Ba1a O2c . 2_545 2.9731(18)
Ba1a O2c . 6_545 2.9731(18)
Ba1a O2c . 9_545 2.9731(18)
Ba1a O2c . 13_545 2.9731(18)
Ba1b Co1c . . 3.3520(6)
Ba1b Co1c . 5_455 3.3520(6)
Ba1b O1a . . 2.749(2)
Ba1b O1a . 3_455 2.749(2)
Ba1b O1b . . 2.647(3)
Ba1b O1c . . 2.71234(18)
Ba1b O2c . 3_455 2.9923(18)
Ba1b O2c . 6_545 2.9923(18)
Ba1b O2c . 12_455 2.9923(18)
Ba1b O2c . 13_545 2.9923(18)
Ba1b O2d . . 3.015(2)
Ba1b O2d . 4_545 3.015(2)
Ba1b O2d . 5_455 3.015(2)
Ba1b O2d . 7_555 3.015(2)
Ba1c O1b . . 2.900(3)
Ba1c O1b . 2_555 2.900(3)
Ba1c O1b . 3_555 2.900(3)
Ba1c O1b . 4_555 2.900(3)
Ba1c O2b . . 2.804(3)
Ba1c O2b . 2_555 2.804(3)
Ba1c O2b . 3_555 2.804(3)
Ba1c O2b . 4_555 2.804(3)
Ba1c O2b . 5_555 2.804(3)
Ba1c O2b . 6_555 2.804(3)
Ba1c O2b . 7_555 2.804(3)
Ba1c O2b . 8_555 2.804(3)
Co1a O1b . . 1.8918(4)
Co1a O2b . . 1.9574(3)
Co1a O2b . 3_555 1.9574(3)
Co1a O2c . 3_455 2.0269(16)
Co1a O2c . 13_545 2.0269(16)
Co1a O3 . . 1.8898(5)
Co1b O1a . . 1.9216(5)
Co1b O2a . . 1.9561(10)
Co1b O2c . . 1.9192(16)
Co1b O2c . 13_545 1.9192(16)
Co1b O2d . 4_545 2.009(2)
Co1c O1c . . 1.9695(10)
Co1c O2d . . 1.992(2)
Co1c O2d . 2_445 1.992(2)
Co1c O2d . 3_455 1.992(2)
Co1c O2d . 4_545 1.992(2)

loop_
_jana_atom_site_adp_c_label
_jana_atom_site_adp_c_type_symbol
_jana_atom_site_adp_c_111
_jana_atom_site_adp_c_112
_jana_atom_site_adp_c_113
_jana_atom_site_adp_c_122
_jana_atom_site_adp_c_123
_jana_atom_site_adp_c_133
_jana_atom_site_adp_c_222
_jana_atom_site_adp_c_223
_jana_atom_site_adp_c_233
_jana_atom_site_adp_c_333
Gd1a Gd 0 -0.000136(14) 0 0 0 0 -0.00137(4) 0 -0.00019(4) 0
